data_1518660
loop_
_publ_author_name
'Wu, Ping'
'Wang, Liandi'
'Wu, Kaikai'
'Yu, Zhengkun'

_publ_section_title
;
 Br\/onsted Acid Catalyzed PhSe Transfer versus Radical Aryl Transfer:
 Linear Codimerization of Styrenes and Internal Olefins.
;
_journal_issue 4
_journal_name_full 'Organic letters'
_journal_page_first 868
_journal_page_last 871
_journal_paper_doi 10.1021/ol503731s
_journal_volume 17
_journal_year 2015
_chemical_formula_sum 'C20 H21 F O2 S2'
_chemical_formula_weight 376.49
_chemical_name_systematic
; 
 ? 
;
_space_group_crystal_system monoclinic
_space_group_IT_number 14
_space_group_name_Hall '-P 2ybc'
_space_group_name_H-M_alt 'P 1 21/c 1'
_symmetry_space_group_name_Hall '-P 2ybc'
_symmetry_space_group_name_H-M 'P 1 21/c 1'
_atom_sites_solution_hydrogens geom
_audit_creation_method SHELXL-2013
_cell_angle_alpha 90
_cell_angle_beta 95.184(5)
_cell_angle_gamma 90
_cell_formula_units_Z 4
_cell_length_a 10.5963(5)
_cell_length_b 16.7072(9)
_cell_length_c 10.9555(6)
_cell_measurement_reflns_used 3298
_cell_measurement_temperature 293(2)
_cell_measurement_theta_max 28.300
_cell_measurement_theta_min 3.930
_cell_volume 1931.57(17)
_computing_cell_refinement 'Bruker SMART'
_computing_data_collection 'Bruker SMART'
_computing_data_reduction 'Bruker SHELXTL'
_computing_molecular_graphics 'Bruker SHELXTL'
_computing_publication_material 'Bruker SHELXTL'
_computing_structure_refinement 'SHELXL-2013 (Sheldrick, 2013)'
_computing_structure_solution 'Bruker SHELXTL'
_diffrn_ambient_temperature 293(2)
_diffrn_measured_fraction_theta_full 0.998
_diffrn_measured_fraction_theta_max 0.998
_diffrn_measurement_device_type 'CCD area detector'
_diffrn_measurement_method 'phi and omega scans'
_diffrn_radiation_type MoK\a
_diffrn_radiation_wavelength 0.71073
_diffrn_reflns_av_R_equivalents 0.0289
_diffrn_reflns_av_unetI/netI 0.0358
_diffrn_reflns_Laue_measured_fraction_full 0.998
_diffrn_reflns_Laue_measured_fraction_max 0.998
_diffrn_reflns_limit_h_max 13
_diffrn_reflns_limit_h_min -12
_diffrn_reflns_limit_k_max 17
_diffrn_reflns_limit_k_min -20
_diffrn_reflns_limit_l_max 7
_diffrn_reflns_limit_l_min -13
_diffrn_reflns_number 10061
_diffrn_reflns_point_group_measured_fraction_full 0.998
_diffrn_reflns_point_group_measured_fraction_max 0.998
_diffrn_reflns_theta_full 25.242
_diffrn_reflns_theta_max 25.998
_diffrn_reflns_theta_min 3.058
_exptl_absorpt_coefficient_mu 0.295
_exptl_absorpt_correction_T_max 1.0000
_exptl_absorpt_correction_T_min 0.7342
_exptl_absorpt_correction_type multi-scan
_exptl_absorpt_process_details sadabs
_exptl_crystal_density_diffrn 1.295
_exptl_crystal_description prismatic
_exptl_crystal_F_000 792
_exptl_crystal_size_max 0.211
_exptl_crystal_size_mid 0.165
_exptl_crystal_size_min 0.112
_refine_diff_density_max 0.253
_refine_diff_density_min -0.242
_refine_diff_density_rms 0.045
_refine_ls_extinction_coef 0.067(3)
_refine_ls_extinction_expression Fc^*^=kFc[1+0.001xFc^2^\l^3^/sin(2\q)]^-1/4^
_refine_ls_extinction_method SHELXL
_refine_ls_goodness_of_fit_ref 1.018
_refine_ls_hydrogen_treatment constr
_refine_ls_matrix_type full
_refine_ls_number_parameters 230
_refine_ls_number_reflns 3797
_refine_ls_number_restraints 0
_refine_ls_restrained_S_all 1.018
_refine_ls_R_factor_all 0.0622
_refine_ls_R_factor_gt 0.0422
_refine_ls_shift/su_max 0.024
_refine_ls_shift/su_mean 0.000
_refine_ls_structure_factor_coef Fsqd
_refine_ls_weighting_details 'w=1/[\s^2^(Fo^2^)+(0.0515P)^2^+0.6662P] where P=(Fo^2^+2Fc^2^)/3'
_refine_ls_weighting_scheme calc
_refine_ls_wR_factor_gt 0.1018
_refine_ls_wR_factor_ref 0.1156
_reflns_Friedel_coverage 0.000
_reflns_number_gt 2841
_reflns_number_total 3797
_reflns_threshold_expression 'I > 2\s(I)'
_cod_data_source_file ol503731s_si_001.cif
_cod_data_source_block wp_1093_(compound_8u)
_cod_depositor_comments 'Adding full bibliography for 1518659--1518660.cif.'
_cod_original_cell_volume 1931.55(17)
_cod_database_code 1518660
_shelx_space_group_comment
; 
The symmetry employed for this shelxl refinement is uniquely defined 
by the following loop, which should always be used as a source of 
symmetry information in preference to the above space-group names. 
They are only intended as comments. 
;
_shelxl_version_number 2013-4

loop_
_space_group_symop_operation_xyz
'x, y, z'
'-x, y+1/2, -z+1/2'
'-x, -y, -z'
'x, -y-1/2, z-1/2'

loop_
_atom_site_label
_atom_site_type_symbol
_atom_site_fract_x
_atom_site_fract_y
_atom_site_fract_z
_atom_site_U_iso_or_equiv
_atom_site_adp_type
_atom_site_occupancy
_atom_site_site_symmetry_order
_atom_site_calc_flag
_atom_site_refinement_flags_posn
_atom_site_refinement_flags_adp
S1 S 0.81240(5) 0.11181(3) 0.22877(5) 0.0492(2) Uani 1 1 d . .
S2 S 1.04833(5) 0.10615(4) 0.40812(5) 0.0523(2) Uani 1 1 d . .
F1 F 1.48987(17) 0.46561(13) 0.6892(2) 0.1295(9) Uani 1 1 d . .
O1 O 0.87286(15) 0.31860(10) 0.12791(14) 0.0558(4) Uani 1 1 d . .
O2 O 0.40331(15) 0.37225(11) 0.15751(18) 0.0692(5) Uani 1 1 d . .
C1 C 0.93857(17) 0.16226(12) 0.31128(17) 0.0375(4) Uani 1 1 d . .
C2 C 0.94980(17) 0.24148(12) 0.29833(17) 0.0358(4) Uani 1 1 d . .
C3 C 1.06314(18) 0.28923(13) 0.34835(19) 0.0430(5) Uani 1 1 d . .
H3A H 1.0813 0.3299 0.2892 0.052 Uiso 1 1 calc R U
H3B H 1.1361 0.2541 0.3600 0.052 Uiso 1 1 calc R U
C4 C 1.0425(2) 0.32942(15) 0.4698(2) 0.0562(6) Uani 1 1 d . .
H4A H 0.9782 0.3705 0.4557 0.067 Uiso 1 1 calc R U
H4B H 1.0114 0.2900 0.5248 0.067 Uiso 1 1 calc R U
C5 C 1.16150(19) 0.36658(13) 0.52978(19) 0.0424(5) Uani 1 1 d . .
C6 C 1.1957(2) 0.44399(14) 0.5044(2) 0.0511(6) Uani 1 1 d . .
H6 H 1.1431 0.4742 0.4497 0.061 Uiso 1 1 calc R U
C7 C 1.3050(2) 0.47754(15) 0.5578(3) 0.0649(7) Uani 1 1 d . .
H7 H 1.3267 0.5299 0.5402 0.078 Uiso 1 1 calc R U
C8 C 1.3807(2) 0.43262(17) 0.6367(3) 0.0678(7) Uani 1 1 d . .
C9 C 1.3530(3) 0.35613(18) 0.6648(2) 0.0682(7) Uani 1 1 d . .
H9 H 1.4069 0.3267 0.7195 0.082 Uiso 1 1 calc R U
C10 C 1.2428(2) 0.32295(14) 0.6104(2) 0.0559(6) Uani 1 1 d . .
H10 H 1.2227 0.2703 0.6281 0.067 Uiso 1 1 calc R U
C11 C 0.84857(19) 0.28827(12) 0.22389(18) 0.0383(5) Uani 1 1 d . .
C12 C 0.72183(18) 0.30181(11) 0.27105(18) 0.0368(4) Uani 1 1 d . .
C13 C 0.70185(19) 0.28791(12) 0.39249(19) 0.0435(5) Uani 1 1 d . .
H13 H 0.7662 0.2668 0.4464 0.052 Uiso 1 1 calc R U
C14 C 0.5847(2) 0.30587(14) 0.4327(2) 0.0510(6) Uani 1 1 d . .
H14 H 0.5717 0.2990 0.5149 0.061 Uiso 1 1 calc R U
C15 C 0.4875(2) 0.33375(13) 0.3522(2) 0.0528(6) Uani 1 1 d . .
H15 H 0.4086 0.3442 0.3796 0.063 Uiso 1 1 calc R U
C16 C 0.5070(2) 0.34628(13) 0.2307(2) 0.0482(5) Uani 1 1 d . .
C17 C 0.62491(19) 0.33199(12) 0.1901(2) 0.0433(5) Uani 1 1 d . .
H17 H 0.6392 0.3425 0.1091 0.052 Uiso 1 1 calc R U
C18 C 0.4166(3) 0.3847(2) 0.0326(3) 0.0864(10) Uani 1 1 d . .
H18A H 0.4832 0.4227 0.0239 0.130 Uiso 1 1 calc R U
H18B H 0.3385 0.4050 -0.0069 0.130 Uiso 1 1 calc R U
H18C H 0.4372 0.3350 -0.0047 0.130 Uiso 1 1 calc R U
C19 C 0.7487(3) 0.0540(2) 0.3478(3) 0.0914(10) Uani 1 1 d . .
H19A H 0.8164 0.0377 0.4067 0.137 Uiso 1 1 calc R U
H19B H 0.7065 0.0075 0.3125 0.137 Uiso 1 1 calc R U
H19C H 0.6894 0.0860 0.3876 0.137 Uiso 1 1 calc R U
C20 C 1.0817(3) 0.02111(16) 0.3158(2) 0.0668(7) Uani 1 1 d . .
H20A H 1.0048 -0.0081 0.2943 0.100 Uiso 1 1 calc R U
H20B H 1.1418 -0.0131 0.3611 0.100 Uiso 1 1 calc R U
H20C H 1.1162 0.0390 0.2425 0.100 Uiso 1 1 calc R U

loop_
_atom_site_aniso_label
_atom_site_aniso_U_11
_atom_site_aniso_U_22
_atom_site_aniso_U_33
_atom_site_aniso_U_23
_atom_site_aniso_U_13
_atom_site_aniso_U_12
S1 0.0586(4) 0.0373(3) 0.0484(3) -0.0035(2) -0.0135(3) -0.0073(2)
S2 0.0538(4) 0.0512(4) 0.0494(4) -0.0008(3) -0.0090(3) 0.0117(3)
F1 0.0787(12) 0.1117(17) 0.185(2) -0.0347(15) -0.0623(13) -0.0164(11)
O1 0.0632(10) 0.0581(10) 0.0476(9) 0.0137(8) 0.0139(8) 0.0046(8)
O2 0.0555(10) 0.0747(13) 0.0742(13) -0.0059(10) -0.0113(8) 0.0229(8)
C1 0.0389(10) 0.0376(11) 0.0354(10) -0.0036(9) 0.0008(8) 0.0018(8)
C2 0.0370(10) 0.0358(11) 0.0346(10) -0.0055(8) 0.0037(8) -0.0029(8)
C3 0.0395(10) 0.0438(12) 0.0463(12) -0.0081(10) 0.0074(9) -0.0076(9)
C4 0.0484(12) 0.0655(16) 0.0562(14) -0.0248(12) 0.0126(10) -0.0202(11)
C5 0.0464(11) 0.0444(13) 0.0372(11) -0.0081(9) 0.0081(9) -0.0084(9)
C6 0.0524(12) 0.0457(13) 0.0538(14) 0.0038(11) -0.0036(10) -0.0042(10)
C7 0.0630(15) 0.0436(14) 0.086(2) -0.0030(13) -0.0039(14) -0.0160(12)
C8 0.0549(14) 0.0600(18) 0.0840(19) -0.0198(15) -0.0182(13) -0.0083(12)
C9 0.0768(17) 0.0678(19) 0.0561(16) -0.0029(13) -0.0156(13) 0.0171(14)
C10 0.0804(17) 0.0393(13) 0.0490(14) 0.0016(11) 0.0108(12) -0.0045(11)
C11 0.0483(11) 0.0300(11) 0.0367(11) -0.0048(9) 0.0035(9) -0.0037(8)
C12 0.0422(10) 0.0282(10) 0.0398(11) -0.0024(8) 0.0029(8) -0.0007(8)
C13 0.0475(11) 0.0405(12) 0.0423(12) 0.0026(9) 0.0040(9) 0.0006(9)
C14 0.0578(13) 0.0482(14) 0.0487(13) 0.0020(11) 0.0141(11) 0.0006(10)
C15 0.0469(12) 0.0445(13) 0.0686(16) -0.0069(12) 0.0141(11) 0.0019(10)
C16 0.0464(12) 0.0383(12) 0.0584(14) -0.0071(10) -0.0037(10) 0.0074(9)
C17 0.0535(12) 0.0341(11) 0.0414(12) -0.0037(9) 0.0000(9) 0.0048(9)
C18 0.083(2) 0.097(2) 0.073(2) -0.0034(17) -0.0235(16) 0.0423(17)
C19 0.0771(18) 0.098(2) 0.096(2) 0.0297(19) -0.0091(16) -0.0420(17)
C20 0.0859(18) 0.0521(16) 0.0635(17) 0.0047(13) 0.0135(14) 0.0228(13)

loop_
_atom_type_symbol
_atom_type_description
_atom_type_scat_dispersion_real
_atom_type_scat_dispersion_imag
_atom_type_scat_source
C C 0.0033 0.0016 'International Tables Vol C Tables 4.2.6.8 and 6.1.1.4'
H H 0.0000 0.0000 'International Tables Vol C Tables 4.2.6.8 and 6.1.1.4'
O O 0.0106 0.0060 'International Tables Vol C Tables 4.2.6.8 and 6.1.1.4'
F F 0.0171 0.0103 'International Tables Vol C Tables 4.2.6.8 and 6.1.1.4'
S S 0.1246 0.1234 'International Tables Vol C Tables 4.2.6.8 and 6.1.1.4'

loop_
_geom_angle_atom_site_label_1
_geom_angle_atom_site_label_2
_geom_angle_atom_site_label_3
_geom_angle
C1 S1 C19 101.64(12)
C1 S2 C20 103.47(11)
C16 O2 C18 118.12(19)
C2 C1 S1 119.35(15)
C2 C1 S2 121.84(15)
S1 C1 S2 118.80(12)
C1 C2 C3 124.21(18)
C1 C2 C11 120.34(17)
C3 C2 C11 115.37(17)
C2 C3 C4 112.28(16)
C2 C3 H3A 109.1
C4 C3 H3A 109.1
C2 C3 H3B 109.1
C4 C3 H3B 109.1
H3A C3 H3B 107.9
C5 C4 C3 112.52(17)
C5 C4 H4A 109.1
C3 C4 H4A 109.1
C5 C4 H4B 109.1
C3 C4 H4B 109.1
H4A C4 H4B 107.8
C6 C5 C10 117.6(2)
C6 C5 C4 121.7(2)
C10 C5 C4 120.7(2)
C7 C6 C5 121.7(2)
C7 C6 H6 119.1
C5 C6 H6 119.1
C8 C7 C6 118.4(2)
C8 C7 H7 120.8
C6 C7 H7 120.8
C7 C8 C9 122.8(2)
C7 C8 F1 118.5(3)
C9 C8 F1 118.7(3)
C8 C9 C10 118.3(2)
C8 C9 H9 120.8
C10 C9 H9 120.8
C9 C10 C5 121.2(2)
C9 C10 H10 119.4
C5 C10 H10 119.4
O1 C11 C12 120.10(19)
O1 C11 C2 119.24(17)
C12 C11 C2 120.54(17)
C13 C12 C17 120.36(18)
C13 C12 C11 121.67(18)
C17 C12 C11 117.92(18)
C12 C13 C14 119.2(2)
C12 C13 H13 120.4
C14 C13 H13 120.4
C15 C14 C13 120.7(2)
C15 C14 H14 119.7
C13 C14 H14 119.7
C14 C15 C16 120.0(2)
C14 C15 H15 120.0
C16 C15 H15 120.0
O2 C16 C15 115.4(2)
O2 C16 C17 124.4(2)
C15 C16 C17 120.1(2)
C16 C17 C12 119.6(2)
C16 C17 H17 120.2
C12 C17 H17 120.2
O2 C18 H18A 109.5
O2 C18 H18B 109.5
H18A C18 H18B 109.5
O2 C18 H18C 109.5
H18A C18 H18C 109.5
H18B C18 H18C 109.5
S1 C19 H19A 109.5
S1 C19 H19B 109.5
H19A C19 H19B 109.5
S1 C19 H19C 109.5
H19A C19 H19C 109.5
H19B C19 H19C 109.5
S2 C20 H20A 109.5
S2 C20 H20B 109.5
H20A C20 H20B 109.5
S2 C20 H20C 109.5
H20A C20 H20C 109.5
H20B C20 H20C 109.5

loop_
_geom_bond_atom_site_label_1
_geom_bond_atom_site_label_2
_geom_bond_distance
S1 C1 1.7596(19)
S1 C19 1.802(3)
S2 C1 1.770(2)
S2 C20 1.798(3)
F1 C8 1.361(3)
O1 C11 1.216(2)
O2 C16 1.371(3)
O2 C18 1.404(3)
C1 C2 1.338(3)
C2 C3 1.503(3)
C2 C11 1.506(3)
C3 C4 1.524(3)
C3 H3A 0.9700
C3 H3B 0.9700
C4 C5 1.503(3)
C4 H4A 0.9700
C4 H4B 0.9700
C5 C6 1.378(3)
C5 C10 1.384(3)
C6 C7 1.370(3)
C6 H6 0.9300
C7 C8 1.352(4)
C7 H7 0.9300
C8 C9 1.353(4)
C9 C10 1.379(4)
C9 H9 0.9300
C10 H10 0.9300
C11 C12 1.499(3)
C12 C13 1.386(3)
C12 C17 1.390(3)
C13 C14 1.387(3)
C13 H13 0.9300
C14 C15 1.375(3)
C14 H14 0.9300
C15 C16 1.382(3)
C15 H15 0.9300
C16 C17 1.384(3)
C17 H17 0.9300
C18 H18A 0.9600
C18 H18B 0.9600
C18 H18C 0.9600
C19 H19A 0.9600
C19 H19B 0.9600
C19 H19C 0.9600
C20 H20A 0.9600
C20 H20B 0.9600
C20 H20C 0.9600

loop_
_geom_torsion_atom_site_label_1
_geom_torsion_atom_site_label_2
_geom_torsion_atom_site_label_3
_geom_torsion_atom_site_label_4
_geom_torsion
C19 S1 C1 C2 -130.2(2)
C19 S1 C1 S2 50.48(17)
C20 S2 C1 C2 -134.16(18)
C20 S2 C1 S1 45.14(15)
S1 C1 C2 C3 -170.37(14)
S2 C1 C2 C3 8.9(3)
S1 C1 C2 C11 6.1(2)
S2 C1 C2 C11 -174.64(14)
C1 C2 C3 C4 -98.2(2)
C11 C2 C3 C4 85.2(2)
C2 C3 C4 C5 171.19(19)
C3 C4 C5 C6 88.2(3)
C3 C4 C5 C10 -89.9(3)
C10 C5 C6 C7 -0.9(3)
C4 C5 C6 C7 -179.1(2)
C5 C6 C7 C8 0.3(4)
C6 C7 C8 C9 0.2(4)
C6 C7 C8 F1 179.5(3)
C7 C8 C9 C10 0.0(4)
F1 C8 C9 C10 -179.4(3)
C8 C9 C10 C5 -0.6(4)
C6 C5 C10 C9 1.0(3)
C4 C5 C10 C9 179.2(2)
C1 C2 C11 O1 -112.3(2)
C3 C2 C11 O1 64.5(2)
C1 C2 C11 C12 71.6(2)
C3 C2 C11 C12 -111.69(19)
O1 C11 C12 C13 -161.9(2)
C2 C11 C12 C13 14.2(3)
O1 C11 C12 C17 15.6(3)
C2 C11 C12 C17 -168.25(18)
C17 C12 C13 C14 -1.2(3)
C11 C12 C13 C14 176.30(19)
C12 C13 C14 C15 2.9(3)
C13 C14 C15 C16 -1.8(3)
C18 O2 C16 C15 -178.9(2)
C18 O2 C16 C17 0.5(3)
C14 C15 C16 O2 178.5(2)
C14 C15 C16 C17 -1.0(3)
O2 C16 C17 C12 -176.7(2)
C15 C16 C17 C12 2.7(3)
C13 C12 C17 C16 -1.6(3)
C11 C12 C17 C16 -179.16(18)
